data_1544188
loop_
_publ_author_name
'Grant, Lauren N.'
'Pinter, Balazs'
'Kurogi, Takashi'
'Carroll, Maria E.'
'Wu, Gang'
'Manor, Brian C.'
'Carroll, Patrick J.'
'Mindiola, Daniel J.'

_publ_section_title
;
 Molecular titanium nitrides: nucleophiles unleashed.
;
_journal_issue 2
_journal_name_full 'Chemical science'
_journal_page_first 1209
_journal_page_last 1224
_journal_paper_doi 10.1039/c6sc03422e
_journal_volume 8
_journal_year 2017
_chemical_absolute_configuration ad
_chemical_formula_moiety 'C45 H65 N3 P2 Ti, C5 H12'
_chemical_formula_sum 'C50 H77 N3 P2 Ti'
_chemical_formula_weight 829.98
_space_group_crystal_system orthorhombic
_space_group_IT_number 19
_space_group_name_Hall 'P 2ac 2ab'
_space_group_name_H-M_alt 'P 21 21 21'
_symmetry_space_group_name_Hall 'P 2ac 2ab'
_symmetry_space_group_name_H-M 'P 21 21 21'
_atom_sites_solution_hydrogens geom
_atom_sites_solution_primary dual
_audit_creation_date 2016-06-25
_audit_creation_method
;
Olex2 1.2-dev
(compiled 2016.05.11 svn.r3296 for OlexSys, GUI svn.r5177)
;
_audit_update_record
;
2016-07-04 deposited with the CCDC.
2016-09-22 downloaded from the CCDC.
;
_cell_angle_alpha 90
_cell_angle_beta 90
_cell_angle_gamma 90
_cell_formula_units_Z 4
_cell_length_a 12.7371(6)
_cell_length_b 14.7015(7)
_cell_length_c 26.1005(12)
_cell_measurement_reflns_used 9929
_cell_measurement_temperature 100
_cell_measurement_theta_max 27.51
_cell_measurement_theta_min 2.63
_cell_volume 4887.4(4)
_computing_data_collection 'Bruker APEX2 v2014.11-0'
_computing_data_reduction 'Bruker SAINT v8.34A'
_computing_molecular_graphics 'Mercury v3.6'
_computing_publication_material 'Olex2 (Dolomanov et al., 2009)'
_computing_structure_refinement 'SHELXL-2014/7 (Sheldrick, 2008)'
_computing_structure_solution 'SHELXS-97 (Sheldrick, 2008)'
_diffrn_ambient_temperature 100
_diffrn_measured_fraction_theta_full 1.000
_diffrn_measured_fraction_theta_max 0.993
_diffrn_measurement_device 'CCD area detector'
_diffrn_measurement_device_type 'Bruker APEXII'
_diffrn_measurement_method '\w and \f scans'
_diffrn_radiation_monochromator graphite
_diffrn_radiation_type MoK\a
_diffrn_radiation_wavelength 0.71073
_diffrn_reflns_av_R_equivalents 0.0458
_diffrn_reflns_av_unetI/netI 0.0334
_diffrn_reflns_Laue_measured_fraction_full 1.000
_diffrn_reflns_Laue_measured_fraction_max 0.993
_diffrn_reflns_limit_h_max 16
_diffrn_reflns_limit_h_min -16
_diffrn_reflns_limit_k_max 19
_diffrn_reflns_limit_k_min -18
_diffrn_reflns_limit_l_max 33
_diffrn_reflns_limit_l_min -33
_diffrn_reflns_number 100964
_diffrn_reflns_point_group_measured_fraction_full 1.000
_diffrn_reflns_point_group_measured_fraction_max 0.991
_diffrn_reflns_theta_full 25.242
_diffrn_reflns_theta_max 27.619
_diffrn_reflns_theta_min 1.560
_diffrn_source 'sealed tube'
_exptl_absorpt_coefficient_mu 0.275
_exptl_absorpt_correction_T_max 0.7456
_exptl_absorpt_correction_T_min 0.6200
_exptl_absorpt_correction_type multi-scan
_exptl_absorpt_process_details 'SADABS v2014/4'
_exptl_crystal_colour 'reddish orange'
_exptl_crystal_density_diffrn 1.128
_exptl_crystal_description plate
_exptl_crystal_F_000 1800
_exptl_crystal_size_max 0.38
_exptl_crystal_size_mid 0.25
_exptl_crystal_size_min 0.06
_refine_diff_density_max 0.759
_refine_diff_density_min -0.870
_refine_diff_density_rms 0.077
_refine_ls_abs_structure_details
;
 Flack x determined using 4346 quotients [(I+)-(I-)]/[(I+)+(I-)]
 (Parsons, Flack and Wagner, Acta Cryst. B69 (2013) 249-259).
;
_refine_ls_abs_structure_Flack 0.023(6)
_refine_ls_extinction_method none
_refine_ls_goodness_of_fit_ref 1.142
_refine_ls_hydrogen_treatment constr
_refine_ls_matrix_type full
_refine_ls_number_parameters 524
_refine_ls_number_reflns 11259
_refine_ls_number_restraints 0
_refine_ls_restrained_S_all 1.142
_refine_ls_R_factor_all 0.0647
_refine_ls_R_factor_gt 0.0589
_refine_ls_shift/su_max 0.000
_refine_ls_shift/su_mean 0.000
_refine_ls_structure_factor_coef Fsqd
_refine_ls_weighting_details 'w=1/[\s^2^(Fo^2^)+(0.0447P)^2^+9.5891P] where P=(Fo^2^+2Fc^2^)/3'
_refine_ls_weighting_scheme calc
_refine_ls_wR_factor_gt 0.1456
_refine_ls_wR_factor_ref 0.1483
_reflns_Friedel_coverage 0.808
_reflns_Friedel_fraction_full 0.999
_reflns_Friedel_fraction_max 0.988
_reflns_number_gt 10377
_reflns_number_total 11259
_reflns_threshold_expression 'I > 2\s(I)'
_cod_data_source_file c6sc03422e2.cif
_cod_data_source_block 9205
_cod_depositor_comments
;Adding full bibliography for 1544183--1544188.cif.

 Adding full bibliography for 1544183--1544188.cif.

The following automatic conversions were performed:

data name '_exptl_crystal_color' was replaced with
'_exptl_crystal_colour' as specified in the replacement file
'data/replacement-values/replacement_tags.lst'.

Automatic conversion script
Id: cif_correct_tags 9268 2022-04-12 08:56:07Z antanas 
;
_cod_database_code 1544188

loop_
_space_group_symop_operation_xyz
'x, y, z'
'x+1/2, -y+1/2, -z'
'-x, y+1/2, -z+1/2'
'-x+1/2, -y, z+1/2'

loop_
_atom_site_label
_atom_site_type_symbol
_atom_site_fract_x
_atom_site_fract_y
_atom_site_fract_z
_atom_site_U_iso_or_equiv
_atom_site_adp_type
_atom_site_occupancy
_atom_site_site_symmetry_order
_atom_site_calc_flag
_atom_site_refinement_flags_posn
Ti1 Ti 0.25009(6) 0.38204(5) 0.17526(3) 0.01467(17) Uani 1 1 d .
P1 P 0.18350(9) 0.55511(8) 0.17703(5) 0.0166(2) Uani 1 1 d .
P2 P 0.31402(9) 0.21030(8) 0.16131(4) 0.0157(2) Uani 1 1 d .
N1 N 0.3732(3) 0.4572(3) 0.14279(14) 0.0154(7) Uani 1 1 d .
N2 N 0.1229(3) 0.3171(3) 0.13997(15) 0.0161(8) Uani 1 1 d .
N3 N 0.2530(4) 0.3736(3) 0.24055(15) 0.0241(8) Uani 1 1 d .
C1 C 0.3866(3) 0.5515(3) 0.14294(17) 0.0154(8) Uani 1 1 d .
C2 C 0.4788(4) 0.5942(3) 0.12493(19) 0.0207(10) Uani 1 1 d .
H2 H 0.5340 0.5578 0.1115 0.028 Uiso 1 1 calc R
C3 C 0.4909(4) 0.6878(3) 0.1263(2) 0.0230(10) Uani 1 1 d .
H3 H 0.5543 0.7140 0.1140 0.031 Uiso 1 1 calc R
C4 C 0.4124(4) 0.7448(3) 0.14545(19) 0.0204(10) Uani 1 1 d .
C5 C 0.3208(4) 0.7059(3) 0.16248(18) 0.0197(9) Uani 1 1 d .
H5 H 0.2665 0.7435 0.1756 0.026 Uiso 1 1 calc R
C6 C 0.3063(3) 0.6101(3) 0.16080(17) 0.0188(9) Uani 1 1 d .
C7 C 0.4269(4) 0.8470(3) 0.1467(2) 0.0273(11) Uani 1 1 d .
H7a H 0.3630 0.8757 0.1600 0.041 Uiso 1 1 calc GR
H7b H 0.4409 0.8693 0.1120 0.041 Uiso 1 1 calc GR
H7c H 0.4863 0.8622 0.1690 0.041 Uiso 1 1 calc GR
C8 C 0.0890(4) 0.5984(3) 0.1282(2) 0.0235(10) Uani 1 1 d .
H8 H 0.0281 0.5555 0.1279 0.031 Uiso 1 1 calc R
C9 C 0.1400(4) 0.5929(4) 0.0757(2) 0.0327(12) Uani 1 1 d .
H9a H 0.0862 0.6000 0.0492 0.049 Uiso 1 1 calc GR
H9b H 0.1746 0.5338 0.0718 0.049 Uiso 1 1 calc GR
H9c H 0.1922 0.6416 0.0723 0.049 Uiso 1 1 calc GR
C10 C 0.0446(5) 0.6938(4) 0.1370(3) 0.0427(16) Uani 1 1 d .
H10a H 0.1018 0.7383 0.1362 0.064 Uiso 1 1 calc GR
H10b H 0.0096 0.6962 0.1704 0.064 Uiso 1 1 calc GR
H10c H -0.0062 0.7082 0.1099 0.064 Uiso 1 1 calc GR
C11 C 0.1417(4) 0.6101(3) 0.23685(19) 0.0235(10) Uani 1 1 d .
H11 H 0.1284 0.6756 0.2288 0.031 Uiso 1 1 calc R
C12 C 0.2262(5) 0.6072(4) 0.2782(2) 0.0370(14) Uani 1 1 d .
H12a H 0.1991 0.6347 0.3097 0.056 Uiso 1 1 calc GR
H12b H 0.2880 0.6411 0.2666 0.056 Uiso 1 1 calc GR
H12c H 0.2459 0.5439 0.2849 0.056 Uiso 1 1 calc GR
C13 C 0.0380(5) 0.5697(4) 0.2553(2) 0.0402(16) Uani 1 1 d .
H13a H 0.0497 0.5074 0.2674 0.060 Uiso 1 1 calc GR
H13b H -0.0125 0.5691 0.2270 0.060 Uiso 1 1 calc GR
H13c H 0.0102 0.6068 0.2834 0.060 Uiso 1 1 calc GR
C14 C 0.4634(3) 0.4075(3) 0.12429(18) 0.0155(9) Uani 1 1 d .
C15 C 0.4796(3) 0.3944(3) 0.07190(18) 0.0167(9) Uani 1 1 d .
C16 C 0.5670(4) 0.3446(3) 0.05592(19) 0.0178(9) Uani 1 1 d .
H16 H 0.5785 0.3363 0.0203 0.024 Uiso 1 1 calc R
C17 C 0.6377(3) 0.3069(3) 0.0905(2) 0.0207(10) Uani 1 1 d .
C18 C 0.6229(3) 0.3253(3) 0.14219(19) 0.0189(9) Uani 1 1 d .
H18 H 0.6721 0.3022 0.1663 0.025 Uiso 1 1 calc R
C19 C 0.5385(3) 0.3765(3) 0.15996(18) 0.0174(9) Uani 1 1 d .
C20 C 0.4072(4) 0.4347(3) 0.03284(18) 0.0203(9) Uani 1 1 d .
H20a H 0.4186 0.4050 -0.0003 0.030 Uiso 1 1 calc GR
H20b H 0.4213 0.5000 0.0296 0.030 Uiso 1 1 calc GR
H20c H 0.3343 0.4255 0.0436 0.030 Uiso 1 1 calc GR
C21 C 0.7293(4) 0.2501(4) 0.0728(2) 0.0264(11) Uani 1 1 d .
H21a H 0.7166 0.2290 0.0378 0.040 Uiso 1 1 calc GR
H21b H 0.7373 0.1975 0.0956 0.040 Uiso 1 1 calc GR
H21c H 0.7935 0.2868 0.0737 0.040 Uiso 1 1 calc GR
C22 C 0.5323(4) 0.4035(4) 0.21549(19) 0.0234(10) Uani 1 1 d .
H22a H 0.5850 0.3697 0.2351 0.035 Uiso 1 1 calc GR
H22b H 0.4622 0.3897 0.2288 0.035 Uiso 1 1 calc GR
H22c H 0.5458 0.4689 0.2187 0.035 Uiso 1 1 calc GR
C23 C 0.1078(3) 0.2251(3) 0.13332(17) 0.0158(9) Uani 1 1 d .
C24 C 0.0127(4) 0.1873(3) 0.11429(19) 0.0187(9) Uani 1 1 d .
H24 H -0.0432 0.2268 0.1052 0.025 Uiso 1 1 calc R
C25 C -0.0002(4) 0.0949(3) 0.1087(2) 0.0218(10) Uani 1 1 d .
H25 H -0.0648 0.0729 0.0954 0.029 Uiso 1 1 calc R
C26 C 0.0775(4) 0.0318(3) 0.1218(2) 0.0247(11) Uani 1 1 d .
C27 C 0.1726(4) 0.0687(3) 0.1399(2) 0.0213(10) Uani 1 1 d .
H27 H 0.2279 0.0285 0.1491 0.028 Uiso 1 1 calc R
C28 C 0.1884(4) 0.1617(3) 0.14473(18) 0.0176(9) Uani 1 1 d .
C29 C 0.0610(5) -0.0693(4) 0.1178(3) 0.0386(15) Uani 1 1 d .
H29a H 0.1252 -0.1010 0.1283 0.058 Uiso 1 1 calc GR
H29b H 0.0443 -0.0853 0.0823 0.058 Uiso 1 1 calc GR
H29c H 0.0029 -0.0875 0.1401 0.058 Uiso 1 1 calc GR
C30 C 0.3612(4) 0.1387(3) 0.21484(19) 0.0224(10) Uani 1 1 d .
H30 H 0.3715 0.0757 0.2013 0.030 Uiso 1 1 calc R
C31 C 0.2804(5) 0.1336(4) 0.2581(2) 0.0373(14) Uani 1 1 d .
H31a H 0.3091 0.0977 0.2865 0.056 Uiso 1 1 calc GR
H31b H 0.2161 0.1046 0.2454 0.056 Uiso 1 1 calc GR
H31c H 0.2641 0.1951 0.2702 0.056 Uiso 1 1 calc GR
C32 C 0.4669(5) 0.1726(4) 0.2341(3) 0.0395(15) Uani 1 1 d .
H32a H 0.4585 0.2332 0.2492 0.059 Uiso 1 1 calc GR
H32b H 0.5165 0.1757 0.2055 0.059 Uiso 1 1 calc GR
H32c H 0.4938 0.1306 0.2602 0.059 Uiso 1 1 calc GR
C33 C 0.3988(4) 0.1796(3) 0.10610(19) 0.0205(10) Uani 1 1 d .
H33 H 0.4619 0.2199 0.1079 0.027 Uiso 1 1 calc R
C34 C 0.3410(4) 0.2038(4) 0.05654(19) 0.0244(10) Uani 1 1 d .
H34a H 0.3897 0.1998 0.0276 0.037 Uiso 1 1 calc GR
H34b H 0.3134 0.2659 0.0590 0.037 Uiso 1 1 calc GR
H34c H 0.2827 0.1612 0.0513 0.037 Uiso 1 1 calc GR
C35 C 0.4393(5) 0.0821(4) 0.1043(2) 0.0349(13) Uani 1 1 d .
H35a H 0.3797 0.0399 0.1038 0.052 Uiso 1 1 calc GR
H35b H 0.4825 0.0702 0.1347 0.052 Uiso 1 1 calc GR
H35c H 0.4817 0.0735 0.0734 0.052 Uiso 1 1 calc GR
C36 C 0.0306(3) 0.3702(3) 0.12883(19) 0.0171(9) Uani 1 1 d .
C37 C -0.0426(3) 0.3872(3) 0.16769(19) 0.0201(10) Uani 1 1 d .
C38 C -0.1313(4) 0.4388(3) 0.1561(2) 0.0242(10) Uani 1 1 d .
H38 H -0.1801 0.4522 0.1825 0.032 Uiso 1 1 calc R
C39 C -0.1506(4) 0.4712(3) 0.1069(2) 0.0233(10) Uani 1 1 d .
C40 C -0.0789(3) 0.4498(3) 0.0682(2) 0.0194(9) Uani 1 1 d .
H40 H -0.0919 0.4699 0.0342 0.026 Uiso 1 1 calc R
C41 C 0.0114(3) 0.3994(3) 0.07873(19) 0.0183(9) Uani 1 1 d .
C42 C -0.0294(4) 0.3456(4) 0.2201(2) 0.0290(12) Uani 1 1 d .
H42a H -0.0351 0.2793 0.2175 0.044 Uiso 1 1 calc GR
H42b H -0.0842 0.3687 0.2430 0.044 Uiso 1 1 calc GR
H42c H 0.0398 0.3618 0.2338 0.044 Uiso 1 1 calc GR
C43 C -0.2467(4) 0.5279(4) 0.0962(2) 0.0318(12) Uani 1 1 d .
H43a H -0.3061 0.5046 0.1161 0.048 Uiso 1 1 calc GR
H43b H -0.2636 0.5248 0.0596 0.048 Uiso 1 1 calc GR
H43c H -0.2331 0.5913 0.1058 0.048 Uiso 1 1 calc GR
C44 C 0.0844(4) 0.3726(4) 0.03575(18) 0.0232(10) Uani 1 1 d .
H44a H 0.1573 0.3773 0.0475 0.035 Uiso 1 1 calc GR
H44b H 0.0736 0.4132 0.0065 0.035 Uiso 1 1 calc GR
H44c H 0.0697 0.3098 0.0254 0.035 Uiso 1 1 calc GR
C45 C 0.2529(8) 0.3662(5) 0.2952(2) 0.061(2) Uani 1 1 d .
H45a H 0.1810 0.3731 0.3080 0.091 Uiso 1 1 calc GR
H45b H 0.2973 0.4140 0.3099 0.091 Uiso 1 1 calc GR
H45c H 0.2802 0.3065 0.3052 0.091 Uiso 1 1 calc GR
C46 C 0.7389(9) 0.9134(6) 0.0638(3) 0.073(3) Uani 1 1 d .
H46a H 0.7961 0.9341 0.0861 0.109 Uiso 1 1 calc GR
H46b H 0.6721 0.9181 0.0822 0.109 Uiso 1 1 calc GR
H46c H 0.7365 0.9514 0.0330 0.109 Uiso 1 1 calc GR
C47 C 0.7578(7) 0.8151(5) 0.0485(3) 0.0573(19) Uani 1 1 d .
H47a H 0.7660 0.7788 0.0802 0.076 Uiso 1 1 calc R
H47b H 0.6941 0.7926 0.0308 0.076 Uiso 1 1 calc R
C48 C 0.8512(6) 0.7967(6) 0.0145(3) 0.058(2) Uani 1 1 d .
H48a H 0.9152 0.8191 0.0320 0.078 Uiso 1 1 calc R
H48b H 0.8430 0.8322 -0.0174 0.078 Uiso 1 1 calc R
C49 C 0.8677(6) 0.6973(5) 0.0004(3) 0.0525(18) Uani 1 1 d .
H49a H 0.9321 0.6923 -0.0206 0.070 Uiso 1 1 calc R
H49b H 0.8793 0.6621 0.0323 0.070 Uiso 1 1 calc R
C50 C 0.7783(6) 0.6554(6) -0.0284(3) 0.0566(19) Uani 1 1 d .
H50a H 0.7136 0.6618 -0.0084 0.085 Uiso 1 1 calc GR
H50b H 0.7928 0.5908 -0.0342 0.085 Uiso 1 1 calc GR
H50c H 0.7700 0.6864 -0.0614 0.085 Uiso 1 1 calc GR

loop_
_atom_site_aniso_label
_atom_site_aniso_U_11
_atom_site_aniso_U_22
_atom_site_aniso_U_33
_atom_site_aniso_U_23
_atom_site_aniso_U_13
_atom_site_aniso_U_12
Ti1 0.0119(3) 0.0129(3) 0.0193(3) -0.0005(3) 0.0002(3) -0.0009(3)
P1 0.0122(5) 0.0132(5) 0.0244(6) -0.0039(5) 0.0018(5) -0.0003(4)
P2 0.0107(5) 0.0135(5) 0.0228(6) 0.0020(4) -0.0007(4) 0.0002(4)
N1 0.0103(16) 0.0141(18) 0.0218(19) 0.0005(15) 0.0021(14) 0.0038(15)
N2 0.0127(17) 0.0124(18) 0.0233(19) 0.0015(15) -0.0027(14) 0.0029(15)
N3 0.028(2) 0.0177(19) 0.0267(19) -0.0001(16) 0.0013(18) 0.0002(19)
C1 0.0120(19) 0.013(2) 0.022(2) -0.0031(17) -0.0020(16) 0.0020(17)
C2 0.0105(19) 0.020(2) 0.032(3) -0.0037(19) 0.0008(18) 0.0003(18)
C3 0.015(2) 0.021(2) 0.033(3) 0.002(2) 0.0008(19) -0.0014(19)
C4 0.018(2) 0.014(2) 0.029(3) -0.0004(18) -0.0028(19) -0.0018(18)
C5 0.019(2) 0.011(2) 0.029(2) 0.0026(18) 0.0001(19) 0.0006(18)
C6 0.0117(19) 0.023(2) 0.021(2) -0.0028(18) 0.0002(17) -0.0015(18)
C7 0.027(3) 0.019(2) 0.036(3) -0.002(2) 0.001(2) -0.003(2)
C8 0.020(2) 0.014(2) 0.036(3) -0.0016(19) -0.008(2) 0.0020(19)
C9 0.029(3) 0.035(3) 0.033(3) 0.004(2) -0.005(2) -0.010(2)
C10 0.040(3) 0.020(3) 0.069(4) -0.005(3) -0.026(3) 0.006(3)
C11 0.023(2) 0.018(2) 0.029(2) -0.010(2) 0.0078(19) -0.006(2)
C12 0.047(3) 0.034(3) 0.030(3) -0.008(2) -0.003(2) -0.006(3)
C13 0.035(3) 0.041(4) 0.044(3) -0.019(3) 0.021(3) -0.018(3)
C14 0.0097(19) 0.010(2) 0.027(2) -0.0025(17) -0.0010(16) 0.0007(16)
C15 0.0123(19) 0.012(2) 0.026(2) 0.0012(18) 0.0007(17) -0.0008(17)
C16 0.018(2) 0.011(2) 0.025(2) -0.0005(17) 0.0035(18) -0.0007(17)
C17 0.011(2) 0.016(2) 0.035(3) -0.0014(19) 0.0009(18) 0.0010(18)
C18 0.0104(19) 0.013(2) 0.034(3) -0.0017(18) -0.0047(18) -0.0017(17)
C19 0.0133(19) 0.015(2) 0.024(2) -0.0002(19) -0.0003(16) 0.0002(17)
C20 0.021(2) 0.016(2) 0.024(2) 0.0031(18) 0.0001(18) 0.0039(19)
C21 0.015(2) 0.024(2) 0.040(3) -0.004(2) 0.002(2) 0.007(2)
C22 0.021(2) 0.022(2) 0.027(2) 0.000(2) -0.0029(19) 0.000(2)
C23 0.0123(19) 0.013(2) 0.022(2) 0.0046(17) 0.0005(16) 0.0008(17)
C24 0.014(2) 0.013(2) 0.029(2) 0.0020(18) -0.0021(18) -0.0003(18)
C25 0.015(2) 0.015(2) 0.035(3) 0.0018(19) -0.0042(19) -0.0041(18)
C26 0.018(2) 0.013(2) 0.043(3) 0.003(2) 0.001(2) -0.0067(19)
C27 0.013(2) 0.007(2) 0.043(3) 0.0031(18) -0.0008(19) 0.0018(17)
C28 0.015(2) 0.012(2) 0.025(2) 0.0012(17) 0.0009(18) 0.0015(18)
C29 0.029(3) 0.012(2) 0.075(5) -0.004(3) -0.003(3) -0.001(2)
C30 0.021(2) 0.019(2) 0.027(2) 0.0066(19) -0.0026(19) 0.0001(19)
C31 0.052(4) 0.028(3) 0.032(3) 0.011(2) 0.009(2) 0.006(3)
C32 0.031(3) 0.039(3) 0.048(4) 0.023(3) -0.021(3) -0.012(3)
C33 0.016(2) 0.016(2) 0.029(3) 0.0016(19) 0.0032(18) -0.0002(19)
C34 0.022(2) 0.026(3) 0.025(2) -0.002(2) 0.0029(18) -0.006(2)
C35 0.042(3) 0.022(3) 0.041(3) 0.000(2) 0.018(3) 0.002(3)
C36 0.0082(19) 0.013(2) 0.030(2) -0.0003(18) -0.0016(16) -0.0014(17)
C37 0.014(2) 0.012(2) 0.034(3) -0.0015(19) 0.0019(18) -0.0058(17)
C38 0.014(2) 0.020(2) 0.038(3) -0.005(2) 0.0061(19) -0.0050(19)
C39 0.0101(19) 0.014(2) 0.046(3) -0.004(2) -0.0005(19) -0.0013(18)
C40 0.015(2) 0.008(2) 0.034(3) -0.0002(18) -0.0054(18) 0.0006(17)
C41 0.0113(19) 0.013(2) 0.031(3) -0.0013(18) -0.0014(17) -0.0018(17)
C42 0.026(3) 0.028(3) 0.033(3) 0.005(2) 0.011(2) 0.004(2)
C43 0.014(2) 0.024(3) 0.057(3) 0.003(2) 0.001(2) 0.004(2)
C44 0.023(2) 0.023(3) 0.024(2) -0.003(2) -0.0042(19) 0.002(2)
C45 0.117(7) 0.038(4) 0.027(3) -0.001(3) 0.002(4) 0.007(5)
C46 0.095(7) 0.066(5) 0.056(5) 0.012(4) -0.018(5) -0.004(5)
C47 0.062(5) 0.052(4) 0.058(4) -0.001(3) -0.008(4) -0.008(4)
C48 0.055(4) 0.065(5) 0.055(4) 0.010(4) -0.017(4) -0.020(4)
C49 0.055(4) 0.046(4) 0.057(4) 0.012(3) -0.004(3) -0.002(4)
C50 0.055(5) 0.058(5) 0.058(4) 0.007(4) -0.004(3) 0.001(4)

loop_
_atom_type_symbol
_atom_type_description
_atom_type_scat_dispersion_real
_atom_type_scat_dispersion_imag
_atom_type_scat_source
C C 0.0033 0.0016 'International Tables Vol C Tables 4.2.6.8 and 6.1.1.4'
H H 0.0000 0.0000 'International Tables Vol C Tables 4.2.6.8 and 6.1.1.4'
N N 0.0061 0.0033 'International Tables Vol C Tables 4.2.6.8 and 6.1.1.4'
P P 0.1023 0.0942 'International Tables Vol C Tables 4.2.6.8 and 6.1.1.4'
Ti Ti 0.2776 0.4457 'International Tables Vol C Tables 4.2.6.8 and 6.1.1.4'

loop_
_geom_angle_atom_site_label_1
_geom_angle_atom_site_label_2
_geom_angle_atom_site_label_3
_geom_angle
P2 Ti1 P1 173.15(5)
N1 Ti1 P1 75.14(10)
N1 Ti1 P2 102.39(11)
N2 Ti1 P1 101.28(11)
N2 Ti1 P2 75.25(11)
N2 Ti1 N1 129.86(15)
N3 Ti1 P1 93.36(14)
N3 Ti1 P2 93.47(14)
N3 Ti1 N1 115.13(18)
N3 Ti1 N2 115.00(19)
C6 P1 Ti1 98.40(16)
C6 P1 C8 104.2(2)
C6 P1 C11 104.6(2)
C8 P1 Ti1 121.06(16)
C11 P1 Ti1 121.58(18)
C11 P1 C8 104.1(2)
C28 P2 Ti1 97.85(15)
C28 P2 C30 104.1(2)
C28 P2 C33 103.5(2)
C30 P2 Ti1 122.18(17)
C30 P2 C33 105.0(2)
C33 P2 Ti1 120.79(16)
C1 N1 Ti1 127.8(3)
C1 N1 C14 113.9(4)
C14 N1 Ti1 117.6(3)
C23 N2 Ti1 127.7(3)
C23 N2 C36 113.1(4)
C36 N2 Ti1 118.2(3)
C45 N3 Ti1 178.6(5)
N1 C1 C2 122.8(4)
N1 C1 C6 121.1(4)
C2 C1 C6 116.0(4)
C3 C2 C1 121.7(4)
C2 C3 C4 121.7(4)
C3 C4 C7 121.0(5)
C5 C4 C3 118.3(4)
C5 C4 C7 120.7(4)
C4 C5 C6 120.9(4)
C1 C6 P1 115.4(3)
C1 C6 C5 121.3(4)
C5 C6 P1 123.2(3)
C9 C8 P1 108.8(4)
C9 C8 C10 110.0(5)
C10 C8 P1 116.7(4)
C12 C11 P1 112.6(4)
C12 C11 C13 112.1(5)
C13 C11 P1 110.4(3)
C15 C14 N1 121.0(4)
C15 C14 C19 120.1(4)
C19 C14 N1 118.8(4)
C14 C15 C20 121.5(4)
C16 C15 C14 118.9(4)
C16 C15 C20 119.7(4)
C17 C16 C15 122.2(4)
C16 C17 C21 121.7(5)
C18 C17 C16 117.7(4)
C18 C17 C21 120.6(4)
C17 C18 C19 122.3(4)
C14 C19 C22 121.0(4)
C18 C19 C14 118.6(4)
C18 C19 C22 120.3(4)
N2 C23 C24 123.2(4)
N2 C23 C28 121.2(4)
C28 C23 C24 115.6(4)
C25 C24 C23 121.7(4)
C24 C25 C26 122.9(4)
C25 C26 C27 115.8(4)
C25 C26 C29 122.6(5)
C27 C26 C29 121.6(5)
C28 C27 C26 122.3(4)
C23 C28 P2 115.5(3)
C27 C28 P2 122.7(4)
C27 C28 C23 121.6(4)
C31 C30 P2 111.6(4)
C32 C30 P2 110.6(4)
C32 C30 C31 111.5(5)
C34 C33 P2 108.6(3)
C35 C33 P2 116.7(4)
C35 C33 C34 110.9(5)
C37 C36 N2 119.6(4)
C41 C36 N2 119.8(4)
C41 C36 C37 120.4(4)
C36 C37 C42 120.7(4)
C38 C37 C36 118.6(5)
C38 C37 C42 120.6(4)
C39 C38 C37 122.0(5)
C38 C39 C40 118.3(4)
C38 C39 C43 120.3(5)
C40 C39 C43 121.4(5)
C41 C40 C39 121.1(5)
C36 C41 C44 120.5(4)
C40 C41 C36 119.4(4)
C40 C41 C44 120.0(4)
C48 C47 C46 116.7(8)
C47 C48 C49 115.0(7)
C50 C49 C48 114.3(7)

loop_
_geom_bond_atom_site_label_1
_geom_bond_atom_site_label_2
_geom_bond_distance
Ti1 P1 2.6824(14)
Ti1 P2 2.6778(14)
Ti1 N1 2.097(4)
Ti1 N2 2.094(4)
Ti1 N3 1.709(4)
P1 C6 1.811(5)
P1 C8 1.865(5)
P1 C11 1.837(5)
P2 C28 1.805(5)
P2 C30 1.850(5)
P2 C33 1.856(5)
N1 C1 1.396(6)
N1 C14 1.445(5)
N2 C23 1.377(6)
N2 C36 1.441(6)
N3 C45 1.431(7)
C1 C2 1.413(6)
C1 C6 1.416(6)
C2 C3 1.385(7)
C3 C4 1.396(7)
C4 C5 1.373(7)
C4 C7 1.514(7)
C5 C6 1.421(6)
C8 C9 1.518(8)
C8 C10 1.530(7)
C11 C12 1.526(8)
C11 C13 1.526(7)
C14 C15 1.396(7)
C14 C19 1.411(6)
C15 C16 1.396(6)
C15 C20 1.497(6)
C16 C17 1.391(7)
C17 C18 1.390(7)
C17 C21 1.506(6)
C18 C19 1.391(6)
C19 C22 1.505(7)
C23 C24 1.422(6)
C23 C28 1.419(6)
C24 C25 1.377(7)
C25 C26 1.400(7)
C26 C27 1.408(7)
C26 C29 1.505(7)
C27 C28 1.387(6)
C30 C31 1.530(7)
C30 C32 1.521(7)
C33 C34 1.531(7)
C33 C35 1.523(7)
C36 C37 1.400(6)
C36 C41 1.398(7)
C37 C38 1.394(7)
C37 C42 1.507(7)
C38 C39 1.390(8)
C39 C40 1.397(7)
C39 C43 1.508(7)
C40 C41 1.396(6)
C41 C44 1.509(7)
C46 C47 1.518(11)
C47 C48 1.510(12)
C48 C49 1.521(11)
C49 C50 1.497(10)
